data_7709757
loop_
_publ_author_name
'Priola, Emanuele'
'Giordana, Alessia'
'Gomila, Rosa Maria'
'Zangrando, Ennio'
'Andreo, Luca'
'Rabezzana, Roberto'
'Operti, Lorenza'
'Diana, Eliano'
'Mahmoudi, Ghodrat'
'Frontera, Antonio'

_publ_section_title
;
 Metallophilic interactions in silver(I) dicyanoaurate complexes
;
_journal_name_full 'Dalton Transactions'
_journal_paper_doi 10.1039/D2DT00615D
_journal_year 2022
_chemical_formula_moiety 'C43 H27 Ag4 Au4 N15'
_chemical_formula_sum 'C43 H27 Ag4 Au4 N15'
_chemical_formula_weight 1973.14
_space_group_crystal_system triclinic
_space_group_IT_number 2
_space_group_name_Hall '-P 1'
_space_group_name_H-M_alt 'P -1'
_atom_sites_solution_hydrogens geom
_audit_creation_method SHELXL-2018/3
_audit_update_record
;
2022-02-25 deposited with the CCDC.	2022-03-15 downloaded from the CCDC.
;
_cell_angle_alpha 116.322(7)
_cell_angle_beta 95.174(5)
_cell_angle_gamma 101.927(6)
_cell_formula_units_Z 2
_cell_length_a 11.3724(8)
_cell_length_b 14.8294(10)
_cell_length_c 16.3394(11)
_cell_measurement_reflns_used 4029
_cell_measurement_temperature 298(2)
_cell_measurement_theta_max 24.83
_cell_measurement_theta_min 3.75
_cell_volume 2364.0(3)
_computing_cell_refinement 'CrysAlisPro 1.171.41.93a (Rigaku OD, 2020)'
_computing_data_collection 'CrysAlisPro 1.171.41.93a (Rigaku OD, 2020)'
_computing_data_reduction 'CrysAlisPro 1.171.41.93a (Rigaku OD, 2020)'
_computing_structure_refinement 'SHELXL-2018/3 (Sheldrick, 2018)'
_computing_structure_solution 'ShelXS (Sheldrick, 2008)'
_diffrn_ambient_temperature 298(2)
_diffrn_measured_fraction_theta_full 0.998
_diffrn_measured_fraction_theta_max 0.998
_diffrn_measurement_device 'four-circle diffractometer'
_diffrn_measurement_device_type 'Xcalibur, AtlasS2, Gemini ultra'
_diffrn_measurement_method '\w scans'
_diffrn_radiation_type MoK\a
_diffrn_radiation_wavelength 0.71073
_diffrn_reflns_av_R_equivalents 0.0483
_diffrn_reflns_av_unetI/netI 0.0870
_diffrn_reflns_Laue_measured_fraction_full 0.998
_diffrn_reflns_Laue_measured_fraction_max 0.998
_diffrn_reflns_limit_h_max 14
_diffrn_reflns_limit_h_min -13
_diffrn_reflns_limit_k_max 18
_diffrn_reflns_limit_k_min -18
_diffrn_reflns_limit_l_max 20
_diffrn_reflns_limit_l_min -20
_diffrn_reflns_number 21036
_diffrn_reflns_point_group_measured_fraction_full 0.998
_diffrn_reflns_point_group_measured_fraction_max 0.998
_diffrn_reflns_theta_full 25.242
_diffrn_reflns_theta_max 26.369
_diffrn_reflns_theta_min 3.221
_exptl_absorpt_coefficient_mu 14.031
_exptl_absorpt_correction_T_max 1.00000
_exptl_absorpt_correction_T_min 0.50193
_exptl_absorpt_correction_type multi-scan
_exptl_absorpt_process_details
;
CrysAlisPro 1.171.41.93a (Rigaku Oxford Diffraction, 2020)
Empirical absorption correction using spherical harmonics,
implemented in SCALE3 ABSPACK scaling algorithm.
;
_exptl_crystal_colour yellow
_exptl_crystal_density_diffrn 2.772
_exptl_crystal_description prism
_exptl_crystal_F_000 1788
_exptl_crystal_size_max 0.150
_exptl_crystal_size_mid 0.120
_exptl_crystal_size_min 0.100
_refine_diff_density_max 1.752
_refine_diff_density_min -0.887
_refine_diff_density_rms 0.206
_refine_ls_extinction_method none
_refine_ls_goodness_of_fit_ref 1.071
_refine_ls_hydrogen_treatment constr
_refine_ls_matrix_type full
_refine_ls_number_parameters 595
_refine_ls_number_reflns 9662
_refine_ls_number_restraints 0
_refine_ls_restrained_S_all 1.071
_refine_ls_R_factor_all 0.1358
_refine_ls_R_factor_gt 0.0644
_refine_ls_shift/su_max 0.001
_refine_ls_shift/su_mean 0.000
_refine_ls_structure_factor_coef Fsqd
_refine_ls_weighting_details 'w=1/[\s^2^(Fo^2^)+(0.0324P)^2^+4.9520P] where P=(Fo^2^+2Fc^2^)/3'
_refine_ls_weighting_scheme calc
_refine_ls_wR_factor_gt 0.1041
_refine_ls_wR_factor_ref 0.1271
_reflns_Friedel_coverage 0.000
_reflns_number_gt 5331
_reflns_number_total 9662
_reflns_threshold_expression 'I > 2\s(I)'
_cod_data_source_file d2dt00615d2.cif
_cod_data_source_block 4
_cod_database_code 7709757
_shelx_shelxl_version_number 2018/3
_shelx_space_group_comment
;
The symmetry employed for this shelxl refinement is uniquely defined
by the following loop, which should always be used as a source of
symmetry information in preference to the above space-group names.
They are only intended as comments.
;
_shelx_estimated_absorpt_t_min 0.227
_shelx_estimated_absorpt_t_max 0.334

loop_
_space_group_symop_operation_xyz
'x, y, z'
'-x, -y, -z'

loop_
_atom_site_label
_atom_site_type_symbol
_atom_site_fract_x
_atom_site_fract_y
_atom_site_fract_z
_atom_site_U_iso_or_equiv
_atom_site_adp_type
_atom_site_occupancy
_atom_site_site_symmetry_order
_atom_site_calc_flag
_atom_site_refinement_flags_posn
_atom_site_refinement_flags_adp
_atom_site_refinement_flags_occupancy
_atom_site_disorder_assembly
_atom_site_disorder_group
Ag1 Ag 0.54336(13) 0.81021(10) 0.07292(8) 0.0710(4) Uani 1 1 d . . . . .
Ag2 Ag -0.03343(12) 0.67960(10) -0.07171(8) 0.0723(4) Uani 1 1 d . . . . .
Ag3 Ag 0.74684(12) 0.86997(10) 0.44394(8) 0.0706(4) Uani 1 1 d . . . . .
Ag4 Ag 0.26108(15) 1.35489(11) 0.43614(9) 0.0832(5) Uani 1 1 d . . . . .
Au1 Au 0.32615(6) 1.09046(5) 0.07422(4) 0.0598(2) Uani 1 1 d . . . . .
Au2 Au 0.35207(6) 0.76596(5) 0.19017(4) 0.05499(18) Uani 1 1 d . . . . .
Au3 Au 0.15505(6) 0.72997(5) 0.30944(4) 0.05912(19) Uani 1 1 d . . . . .
Au4 Au 1.03139(6) 0.63333(5) 0.44725(4) 0.0626(2) Uani 1 1 d . . . . .
N1 N 0.4651(12) 0.9378(11) 0.0940(8) 0.068(4) Uani 1 1 d . . . . .
N2 N 0.1675(13) 1.2293(11) 0.0591(9) 0.076(4) Uani 1 1 d . . . . .
N3 N 0.5788(14) 0.8165(12) 0.3389(9) 0.083(5) Uani 1 1 d . . . . .
N4 N 0.1234(13) 0.7171(11) 0.0432(9) 0.073(4) Uani 1 1 d . . . . .
N5 N 0.2135(14) 0.9671(12) 0.4475(9) 0.081(4) Uani 1 1 d . . . . .
N6 N 0.0919(15) 0.4940(11) 0.1705(9) 0.087(5) Uani 1 1 d . . . . .
N7 N 1.1849(12) 0.4774(12) 0.4518(7) 0.069(4) Uani 1 1 d . . . . .
N8 N 0.8628(12) 0.7759(11) 0.4462(8) 0.069(4) Uani 1 1 d . . . . .
N9 N 0.1025(13) 0.7217(11) -0.1624(9) 0.073(4) Uani 1 1 d . . . . .
N10 N 0.7284(11) 0.9004(10) 0.1978(7) 0.065(4) Uani 1 1 d . . . . .
N11 N 0.6674(12) 0.7013(9) 0.0696(7) 0.052(3) Uani 1 1 d . . . . .
N12 N 0.4602(12) 0.6403(9) -0.0562(8) 0.063(3) Uani 1 1 d . . . . .
N13 N 0.4387(14) 1.4469(11) 0.5661(8) 0.082(4) Uani 1 1 d . . . . .
N14 N 0.3911(12) 1.2440(10) 0.4394(8) 0.058(3) Uani 1 1 d . . . . .
N15 N 0.1860(13) 1.1839(10) 0.3069(8) 0.071(4) Uani 1 1 d . . . . .
C1 C 0.4164(13) 0.9925(12) 0.0862(8) 0.052(4) Uani 1 1 d . . . . .
C2 C 0.2254(15) 1.1791(12) 0.0612(9) 0.058(4) Uani 1 1 d . . . . .
C3 C 0.4945(15) 0.7988(12) 0.2829(10) 0.062(4) Uani 1 1 d . . . . .
C4 C 0.2057(15) 0.7332(12) 0.0961(10) 0.064(4) Uani 1 1 d . . . . .
C5 C 0.1933(16) 0.8822(14) 0.3969(11) 0.067(5) Uani 1 1 d . . . . .
C6 C 0.1104(14) 0.5777(13) 0.2198(9) 0.058(4) Uani 1 1 d . . . . .
C7 C 1.1281(16) 0.5387(11) 0.4498(9) 0.060(5) Uani 1 1 d . . . . .
C8 C 0.9211(17) 0.7231(13) 0.4473(10) 0.066(5) Uani 1 1 d . . . . .
C9 C 0.1964(19) 0.8070(15) -0.1214(13) 0.085(6) Uani 1 1 d . . . . .
H9 H 0.200963 0.853454 -0.059205 0.102 Uiso 1 1 calc R U . . .
C10 C 0.285(2) 0.832(2) -0.1624(17) 0.116(8) Uani 1 1 d . . . . .
H10 H 0.347857 0.893694 -0.129971 0.140 Uiso 1 1 calc R U . . .
C11 C 0.282(3) 0.762(2) -0.255(2) 0.127(10) Uani 1 1 d . . . . .
H11 H 0.341124 0.776008 -0.285893 0.152 Uiso 1 1 calc R U . . .
C12 C 0.187(3) 0.671(2) -0.2978(15) 0.120(9) Uani 1 1 d . . . . .
H12 H 0.181960 0.622561 -0.359446 0.144 Uiso 1 1 calc R U . . .
C13 C 0.1017(19) 0.6527(14) -0.2509(11) 0.083(6) Uani 1 1 d . . . . .
H13 H 0.039770 0.589988 -0.280781 0.099 Uiso 1 1 calc R U . . .
C14 C 0.3509(18) 0.6112(15) -0.1133(11) 0.089(6) Uani 1 1 d . . . . .
H14 H 0.305924 0.659794 -0.101113 0.107 Uiso 1 1 calc R U . . .
C15 C 0.3014(17) 0.5112(15) -0.1901(12) 0.088(6) Uani 1 1 d . . . . .
H15 H 0.225560 0.491584 -0.228898 0.106 Uiso 1 1 calc R U . . .
C16 C 0.374(3) 0.4448(15) -0.2033(13) 0.098(8) Uani 1 1 d . . . . .
H16 H 0.349385 0.379055 -0.255650 0.118 Uiso 1 1 calc R U . . .
C17 C 0.475(2) 0.4689(13) -0.1473(13) 0.078(6) Uani 1 1 d . . . . .
H17 H 0.517115 0.419066 -0.156413 0.094 Uiso 1 1 calc R U . . .
C18 C 0.5214(15) 0.5704(12) -0.0716(9) 0.058(4) Uani 1 1 d . . . . .
C19 C 0.6372(16) 0.6010(12) -0.0059(10) 0.064(5) Uani 1 1 d . . . . .
C20 C 0.7140(17) 0.5379(14) -0.0175(11) 0.075(5) Uani 1 1 d . . . . .
H20 H 0.691813 0.470792 -0.067935 0.090 Uiso 1 1 calc R U . . .
C21 C 0.8291(19) 0.5749(17) 0.0480(13) 0.092(6) Uani 1 1 d . . . . .
H21 H 0.883061 0.533827 0.041067 0.111 Uiso 1 1 calc R U . . .
C22 C 0.8540(17) 0.6741(15) 0.1211(11) 0.082(6) Uani 1 1 d . . . . .
H22 H 0.926639 0.702456 0.165568 0.099 Uiso 1 1 calc R U . . .
C23 C 0.7703(17) 0.7324(13) 0.1286(11) 0.065(5) Uani 1 1 d . . . . .
C24 C 0.8018(15) 0.8440(14) 0.2080(10) 0.066(5) Uani 1 1 d . . . . .
C25 C 0.8940(14) 0.8848(16) 0.2870(12) 0.073(5) Uani 1 1 d . . . . .
H25 H 0.940813 0.843077 0.293869 0.088 Uiso 1 1 calc R U . . .
C26 C 0.9156(17) 0.9851(18) 0.3536(12) 0.086(6) Uani 1 1 d . . . . .
H26 H 0.981328 1.014287 0.404076 0.103 Uiso 1 1 calc R U . . .
C27 C 0.839(2) 1.0456(16) 0.3466(11) 0.094(6) Uani 1 1 d . . . . .
H27 H 0.848924 1.113735 0.392898 0.113 Uiso 1 1 calc R U . . .
C28 C 0.7451(18) 0.9974(16) 0.2658(12) 0.089(6) Uani 1 1 d . . . . .
H28 H 0.692316 1.035267 0.259542 0.106 Uiso 1 1 calc R U . . .
C29 C 0.463(2) 1.5483(16) 0.6281(13) 0.094(6) Uani 1 1 d . . . . .
H29 H 0.411574 1.585321 0.618659 0.113 Uiso 1 1 calc R U . . .
C30 C 0.556(3) 1.601(2) 0.7021(15) 0.120(8) Uani 1 1 d . . . . .
H30 H 0.570045 1.671851 0.742984 0.143 Uiso 1 1 calc R U . . .
C31 C 0.629(2) 1.545(2) 0.7137(13) 0.101(7) Uani 1 1 d . . . . .
H31 H 0.692815 1.578711 0.765616 0.121 Uiso 1 1 calc R U . . .
C32 C 0.6155(16) 1.4421(17) 0.6560(12) 0.077(5) Uani 1 1 d . . . . .
H32 H 0.667299 1.405768 0.666737 0.093 Uiso 1 1 calc R U . . .
C33 C 0.5181(16) 1.3952(14) 0.5789(10) 0.070(5) Uani 1 1 d . . . . .
C34 C 0.4896(16) 1.2857(13) 0.5038(10) 0.063(4) Uani 1 1 d . . . . .
C35 C 0.5731(15) 1.2226(16) 0.4988(12) 0.081(6) Uani 1 1 d . . . . .
H35 H 0.648362 1.252750 0.540721 0.098 Uiso 1 1 calc R U . . .
C36 C 0.543(2) 1.1188(16) 0.4330(14) 0.105(7) Uani 1 1 d . . . . .
H36 H 0.588036 1.074226 0.435659 0.126 Uiso 1 1 calc R U . . .
C37 C 0.4377(18) 1.0832(14) 0.3604(12) 0.090(6) Uani 1 1 d . . . . .
H37 H 0.423087 1.018434 0.307754 0.108 Uiso 1 1 calc R U . . .
C38 C 0.3564(16) 1.1443(13) 0.3672(10) 0.063(5) Uani 1 1 d . . . . .
C39 C 0.2432(15) 1.1090(12) 0.3007(10) 0.059(4) Uani 1 1 d . . . . .
C40 C 0.193(2) 1.0061(15) 0.2331(14) 0.084(6) Uani 1 1 d . . . . .
H40 H 0.232100 0.956633 0.232562 0.100 Uiso 1 1 calc R U . . .
C41 C 0.093(2) 0.9744(14) 0.1693(13) 0.093(7) Uani 1 1 d . . . . .
H41 H 0.061941 0.905251 0.122783 0.112 Uiso 1 1 calc R U . . .
C42 C 0.0335(19) 1.0548(17) 0.1764(12) 0.100(7) Uani 1 1 d . . . . .
H42 H -0.038934 1.037199 0.134632 0.120 Uiso 1 1 calc R U . . .
C43 C 0.0838(18) 1.1560(15) 0.2443(11) 0.090(6) Uani 1 1 d . . . . .
H43 H 0.045893 1.206849 0.246873 0.108 Uiso 1 1 calc R U . . .

loop_
_atom_site_aniso_label
_atom_site_aniso_U_11
_atom_site_aniso_U_22
_atom_site_aniso_U_33
_atom_site_aniso_U_23
_atom_site_aniso_U_13
_atom_site_aniso_U_12
Ag1 0.0767(10) 0.0530(8) 0.0795(8) 0.0240(6) 0.0058(6) 0.0324(8)
Ag2 0.0659(9) 0.0609(9) 0.0768(8) 0.0204(6) -0.0005(6) 0.0259(8)
Ag3 0.0666(9) 0.0571(9) 0.0708(7) 0.0161(6) -0.0016(6) 0.0229(7)
Ag4 0.0953(11) 0.0620(9) 0.0887(9) 0.0277(7) 0.0045(7) 0.0397(9)
Au1 0.0629(5) 0.0523(4) 0.0685(4) 0.0273(3) 0.0142(3) 0.0278(4)
Au2 0.0486(4) 0.0525(4) 0.0590(3) 0.0224(3) 0.0039(3) 0.0167(3)
Au3 0.0628(4) 0.0509(4) 0.0562(3) 0.0178(3) 0.0090(3) 0.0204(3)
Au4 0.0667(5) 0.0546(4) 0.0650(4) 0.0241(3) 0.0106(3) 0.0249(4)
N1 0.064(10) 0.059(10) 0.072(8) 0.024(7) 0.005(6) 0.021(8)
N2 0.077(11) 0.073(10) 0.091(9) 0.041(8) 0.016(8) 0.040(9)
N3 0.067(11) 0.098(13) 0.075(9) 0.032(8) 0.013(8) 0.026(10)
N4 0.066(10) 0.077(11) 0.075(9) 0.037(8) 0.003(7) 0.020(9)
N5 0.087(12) 0.064(11) 0.066(9) 0.014(8) 0.002(7) 0.015(9)
N6 0.110(13) 0.046(10) 0.087(10) 0.015(8) 0.024(9) 0.022(9)
N7 0.049(9) 0.090(12) 0.049(7) 0.033(7) 0.000(6) -0.013(8)
N8 0.050(9) 0.070(10) 0.091(9) 0.035(7) 0.011(7) 0.033(8)
N9 0.074(11) 0.054(10) 0.075(9) 0.022(8) -0.007(7) 0.011(9)
N10 0.063(9) 0.066(10) 0.061(8) 0.024(7) 0.004(6) 0.027(8)
N11 0.062(9) 0.035(7) 0.063(7) 0.020(6) 0.023(6) 0.026(7)
N12 0.057(9) 0.040(8) 0.082(8) 0.022(6) 0.006(7) 0.012(7)
N13 0.104(13) 0.057(10) 0.065(8) 0.014(7) 0.002(8) 0.021(9)
N14 0.063(10) 0.052(9) 0.056(7) 0.032(7) 0.013(6) -0.002(7)
N15 0.076(11) 0.048(9) 0.072(8) 0.017(7) 0.003(7) 0.012(8)
C1 0.055(10) 0.055(10) 0.048(7) 0.027(7) -0.002(6) 0.020(9)
C2 0.064(11) 0.049(10) 0.059(8) 0.019(7) 0.006(7) 0.026(9)
C3 0.051(11) 0.057(11) 0.063(9) 0.023(8) 0.002(8) 0.005(9)
C4 0.056(11) 0.053(11) 0.066(10) 0.016(8) 0.000(8) 0.013(9)
C5 0.074(13) 0.067(13) 0.064(10) 0.032(9) 0.012(8) 0.024(11)
C6 0.068(11) 0.054(11) 0.048(8) 0.019(8) 0.015(7) 0.021(9)
C7 0.090(13) 0.037(9) 0.052(8) 0.014(7) 0.017(8) 0.031(10)
C8 0.084(13) 0.063(12) 0.061(9) 0.034(8) 0.030(8) 0.020(11)
C9 0.077(15) 0.053(13) 0.087(13) 0.013(10) -0.011(11) 0.000(11)
C10 0.10(2) 0.11(2) 0.124(19) 0.054(17) 0.030(15) -0.007(16)
C11 0.14(3) 0.13(3) 0.19(3) 0.12(2) 0.09(2) 0.08(2)
C12 0.19(3) 0.12(2) 0.077(14) 0.051(15) 0.053(17) 0.06(2)
C13 0.107(17) 0.062(13) 0.051(10) 0.009(9) -0.018(10) 0.023(12)
C14 0.096(16) 0.075(14) 0.087(12) 0.024(10) 0.009(11) 0.045(13)
C15 0.066(13) 0.066(14) 0.101(13) 0.027(11) -0.023(10) 0.000(11)
C16 0.19(3) 0.048(13) 0.075(13) 0.039(11) 0.054(15) 0.040(16)
C17 0.14(2) 0.043(12) 0.085(13) 0.040(10) 0.067(12) 0.049(13)
C18 0.066(12) 0.050(11) 0.061(9) 0.026(8) 0.022(8) 0.020(9)
C19 0.080(13) 0.049(11) 0.083(11) 0.039(9) 0.042(10) 0.027(10)
C20 0.074(13) 0.066(12) 0.092(12) 0.032(10) 0.037(10) 0.032(11)
C21 0.080(16) 0.094(17) 0.103(14) 0.040(12) 0.029(11) 0.034(13)
C22 0.086(14) 0.089(15) 0.084(12) 0.039(11) 0.017(10) 0.053(13)
C23 0.081(13) 0.067(12) 0.085(11) 0.054(10) 0.041(10) 0.044(11)
C24 0.065(12) 0.081(13) 0.081(11) 0.056(10) 0.026(9) 0.036(11)
C25 0.050(11) 0.108(16) 0.094(12) 0.080(12) 0.000(9) 0.017(11)
C26 0.055(13) 0.094(17) 0.072(12) 0.025(11) -0.014(9) -0.005(12)
C27 0.124(19) 0.075(15) 0.057(11) 0.015(10) 0.023(11) 0.014(14)
C28 0.105(17) 0.082(15) 0.076(12) 0.033(11) 0.016(11) 0.031(13)
C29 0.118(18) 0.074(15) 0.077(12) 0.021(11) 0.004(12) 0.039(14)
C30 0.15(3) 0.10(2) 0.081(15) 0.022(13) 0.034(15) 0.025(19)
C31 0.10(2) 0.10(2) 0.069(13) 0.039(14) 0.014(12) -0.019(15)
C32 0.063(13) 0.104(17) 0.080(12) 0.049(11) 0.020(10) 0.038(12)
C33 0.075(13) 0.075(13) 0.064(10) 0.030(9) 0.027(9) 0.031(11)
C34 0.068(12) 0.067(12) 0.068(10) 0.036(9) 0.023(9) 0.031(10)
C35 0.049(11) 0.094(16) 0.101(13) 0.048(11) -0.006(9) 0.025(11)
C36 0.12(2) 0.074(16) 0.119(16) 0.031(12) 0.031(14) 0.052(15)
C37 0.092(15) 0.065(13) 0.100(13) 0.020(10) 0.010(11) 0.046(12)
C38 0.085(13) 0.059(11) 0.065(10) 0.035(9) 0.033(9) 0.038(10)
C39 0.066(11) 0.044(10) 0.066(9) 0.026(8) 0.001(8) 0.018(9)
C40 0.097(17) 0.063(14) 0.112(15) 0.052(12) 0.029(12) 0.035(13)
C41 0.13(2) 0.034(11) 0.088(14) 0.018(10) 0.047(14) -0.010(13)
C42 0.093(16) 0.085(17) 0.068(12) 0.007(11) 0.017(10) -0.017(14)
C43 0.099(16) 0.080(15) 0.078(12) 0.024(10) -0.007(11) 0.039(13)

loop_
_atom_type_symbol
_atom_type_description
_atom_type_scat_dispersion_real
_atom_type_scat_dispersion_imag
_atom_type_scat_source
C C 0.0033 0.0016 'International Tables Vol C Tables 4.2.6.8 and 6.1.1.4'
H H 0.0000 0.0000 'International Tables Vol C Tables 4.2.6.8 and 6.1.1.4'
Ag Ag -0.8971 1.1015 'International Tables Vol C Tables 4.2.6.8 and 6.1.1.4'
Au Au -2.0133 8.8022 'International Tables Vol C Tables 4.2.6.8 and 6.1.1.4'
N N 0.0061 0.0033 'International Tables Vol C Tables 4.2.6.8 and 6.1.1.4'

loop_
_geom_angle_atom_site_label_1
_geom_angle_atom_site_label_2
_geom_angle_atom_site_label_3
_geom_angle
_geom_angle_site_symmetry_1
_geom_angle_site_symmetry_3
_geom_angle_publ_flag
N1 Ag1 N11 167.5(5) . . ?
N1 Ag1 N12 122.2(4) . . ?
N11 Ag1 N12 69.3(4) . . ?
N1 Ag1 N10 101.3(4) . . ?
N11 Ag1 N10 66.9(4) . . ?
N12 Ag1 N10 136.2(4) . . ?
N1 Ag1 Au2 83.3(4) . . ?
N11 Ag1 Au2 102.0(3) . . ?
N12 Ag1 Au2 92.4(3) . . ?
N10 Ag1 Au2 98.6(3) . . ?
N2 Ag2 N4 125.1(5) 2_575 . ?
N2 Ag2 N6 119.3(5) 2_575 2_565 ?
N4 Ag2 N6 109.7(5) . 2_565 ?
N2 Ag2 N9 105.9(5) 2_575 . ?
N4 Ag2 N9 92.8(5) . . ?
N6 Ag2 N9 94.7(5) 2_565 . ?
N8 Ag3 N5 121.1(5) . 2_676 ?
N8 Ag3 N3 124.8(5) . . ?
N5 Ag3 N3 114.1(5) 2_676 . ?
N7 Ag4 N15 122.8(4) 1_465 . ?
N7 Ag4 N14 167.2(5) 1_465 . ?
N15 Ag4 N14 68.9(4) . . ?
N7 Ag4 N13 101.1(5) 1_465 . ?
N15 Ag4 N13 135.7(5) . . ?
N14 Ag4 N13 66.8(4) . . ?
C2 Au1 C1 175.6(7) . . ?
C3 Au2 C4 179.5(6) . . ?
C3 Au2 Ag1 85.7(5) . . ?
C4 Au2 Ag1 94.6(5) . . ?
C3 Au2 Au3 95.3(5) . . ?
C4 Au2 Au3 84.4(5) . . ?
Ag1 Au2 Au3 177.50(3) . . ?
C5 Au3 C6 177.8(6) . . ?
C5 Au3 Au2 92.7(5) . . ?
C6 Au3 Au2 88.1(4) . . ?
C7 Au4 C8 175.1(7) . . ?
C1 N1 Ag1 166.1(12) . . ?
C2 N2 Ag2 169.3(14) . 2_575 ?
C3 N3 Ag3 172.2(15) . . ?
C4 N4 Ag2 175.5(13) . . ?
C5 N5 Ag3 175.2(15) . 2_676 ?
C6 N6 Ag2 174.0(15) . 2_565 ?
C7 N7 Ag4 170.9(12) . 1_645 ?
C8 N8 Ag3 177.5(15) . . ?
C9 N9 C13 116.3(17) . . ?
C9 N9 Ag2 120.1(13) . . ?
C13 N9 Ag2 122.5(14) . . ?
C28 N10 C24 118.5(14) . . ?
C28 N10 Ag1 121.5(11) . . ?
C24 N10 Ag1 118.7(11) . . ?
C23 N11 C19 117.5(12) . . ?
C23 N11 Ag1 123.8(9) . . ?
C19 N11 Ag1 118.2(10) . . ?
C18 N12 C14 118.2(14) . . ?
C18 N12 Ag1 118.9(10) . . ?
C14 N12 Ag1 122.9(10) . . ?
C29 N13 C33 116.3(15) . . ?
C29 N13 Ag4 123.3(12) . . ?
C33 N13 Ag4 120.3(11) . . ?
C34 N14 C38 125.9(14) . . ?
C34 N14 Ag4 118.3(10) . . ?
C38 N14 Ag4 115.6(10) . . ?
C43 N15 C39 118.7(14) . . ?
C43 N15 Ag4 122.0(11) . . ?
C39 N15 Ag4 119.0(10) . . ?
N1 C1 Au1 178.6(14) . . ?
N2 C2 Au1 175.5(13) . . ?
N3 C3 Au2 178.4(16) . . ?
N4 C4 Au2 178.2(15) . . ?
N5 C5 Au3 178.4(17) . . ?
N6 C6 Au3 176.5(15) . . ?
N7 C7 Au4 177.7(15) . . ?
N8 C8 Au4 177.1(16) . . ?
N9 C9 C10 125(2) . . ?
N9 C9 H9 117.5 . . ?
C10 C9 H9 117.5 . . ?
C9 C10 C11 118(2) . . ?
C9 C10 H10 120.9 . . ?
C11 C10 H10 120.9 . . ?
C12 C11 C10 118(2) . . ?
C12 C11 H11 121.1 . . ?
C10 C11 H11 121.1 . . ?
C13 C12 C11 120(2) . . ?
C13 C12 H12 120.1 . . ?
C11 C12 H12 120.1 . . ?
C12 C13 N9 123(2) . . ?
C12 C13 H13 118.7 . . ?
N9 C13 H13 118.7 . . ?
N12 C14 C15 123.4(15) . . ?
N12 C14 H14 118.3 . . ?
C15 C14 H14 118.3 . . ?
C16 C15 C14 114.4(17) . . ?
C16 C15 H15 122.8 . . ?
C14 C15 H15 122.8 . . ?
C17 C16 C15 123.1(19) . . ?
C17 C16 H16 118.4 . . ?
C15 C16 H16 118.4 . . ?
C16 C17 C18 120.4(17) . . ?
C16 C17 H17 119.8 . . ?
C18 C17 H17 119.8 . . ?
N12 C18 C17 120.3(16) . . ?
N12 C18 C19 117.9(13) . . ?
C17 C18 C19 121.8(15) . . ?
C20 C19 N11 120.9(16) . . ?
C20 C19 C18 123.6(15) . . ?
N11 C19 C18 115.4(12) . . ?
C19 C20 C21 120.6(17) . . ?
C19 C20 H20 119.7 . . ?
C21 C20 H20 119.7 . . ?
C22 C21 C20 115.9(16) . . ?
C22 C21 H21 122.0 . . ?
C20 C21 H21 122.0 . . ?
C21 C22 C23 119.9(17) . . ?
C21 C22 H22 120.1 . . ?
C23 C22 H22 120.1 . . ?
N11 C23 C22 125.1(16) . . ?
N11 C23 C24 115.8(12) . . ?
C22 C23 C24 119.1(16) . . ?
N10 C24 C25 121.7(15) . . ?
N10 C24 C23 114.0(13) . . ?
C25 C24 C23 124.2(14) . . ?
C26 C25 C24 119.8(15) . . ?
C26 C25 H25 120.1 . . ?
C24 C25 H25 120.1 . . ?
C25 C26 C27 120.0(16) . . ?
C25 C26 H26 120.0 . . ?
C27 C26 H26 120.0 . . ?
C28 C27 C26 116.5(16) . . ?
C28 C27 H27 121.8 . . ?
C26 C27 H27 121.8 . . ?
N10 C28 C27 123.3(17) . . ?
N10 C28 H28 118.3 . . ?
C27 C28 H28 118.3 . . ?
C30 C29 N13 125.6(19) . . ?
C30 C29 H29 117.2 . . ?
N13 C29 H29 117.2 . . ?
C29 C30 C31 115(2) . . ?
C29 C30 H30 122.3 . . ?
C31 C30 H30 122.3 . . ?
C30 C31 C32 125(2) . . ?
C30 C31 H31 117.3 . . ?
C32 C31 H31 117.3 . . ?
C31 C32 C33 114.7(17) . . ?
C31 C32 H32 122.7 . . ?
C33 C32 H32 122.7 . . ?
N13 C33 C32 122.5(15) . . ?
N13 C33 C34 113.1(14) . . ?
C32 C33 C34 124.4(16) . . ?
N14 C34 C35 117.8(15) . . ?
N14 C34 C33 121.2(14) . . ?
C35 C34 C33 121.0(16) . . ?
C36 C35 C34 120.9(16) . . ?
C36 C35 H35 119.5 . . ?
C34 C35 H35 119.5 . . ?
C35 C36 C37 116.2(17) . . ?
C35 C36 H36 121.9 . . ?
C37 C36 H36 121.9 . . ?
C38 C37 C36 121.0(16) . . ?
C38 C37 H37 119.5 . . ?
C36 C37 H37 119.5 . . ?
N14 C38 C37 116.8(16) . . ?
N14 C38 C39 119.4(13) . . ?
C37 C38 C39 123.7(15) . . ?
N15 C39 C40 120.4(14) . . ?
N15 C39 C38 116.4(13) . . ?
C40 C39 C38 123.2(14) . . ?
C41 C40 C39 123.4(17) . . ?
C41 C40 H40 118.3 . . ?
C39 C40 H40 118.3 . . ?
C40 C41 C42 115.6(17) . . ?
C40 C41 H41 122.2 . . ?
C42 C41 H41 122.2 . . ?
C43 C42 C41 120.2(19) . . ?
C43 C42 H42 119.9 . . ?
C41 C42 H42 119.9 . . ?
N15 C43 C42 121.7(17) . . ?
N15 C43 H43 119.2 . . ?
C42 C43 H43 119.2 . . ?

loop_
_geom_bond_atom_site_label_1
_geom_bond_atom_site_label_2
_geom_bond_distance
_geom_bond_site_symmetry_2
_geom_bond_publ_flag
Ag1 N1 2.160(13) . ?
Ag1 N11 2.341(10) . ?
Ag1 N12 2.374(12) . ?
Ag1 N10 2.454(12) . ?
Ag1 Au2 3.1796(16) . ?
Ag2 N2 2.204(12) 2_575 ?
Ag2 N4 2.252(13) . ?
Ag2 N6 2.256(14) 2_565 ?
Ag2 N9 2.411(15) . ?
Ag3 N8 2.118(12) . ?
Ag3 N5 2.190(14) 2_676 ?
Ag3 N3 2.191(14) . ?
Ag4 N7 2.097(15) 1_465 ?
Ag4 N15 2.376(12) . ?
Ag4 N14 2.441(12) . ?
Ag4 N13 2.443(14) . ?
Au1 C2 1.979(14) . ?
Au1 C1 2.009(14) . ?
Au2 C3 1.933(15) . ?
Au2 C4 1.978(16) . ?
Au2 Au3 3.2122(9) . ?
Au3 C5 1.987(18) . ?
Au3 C6 1.991(16) . ?
Au4 C7 1.965(14) . ?
Au4 C8 2.009(17) . ?
N1 C1 1.115(15) . ?
N2 C2 1.099(15) . ?
N3 C3 1.161(17) . ?
N4 C4 1.123(16) . ?
N5 C5 1.115(19) . ?
N6 C6 1.099(18) . ?
N7 C7 1.229(17) . ?
N8 C8 1.130(17) . ?
N9 C9 1.32(2) . ?
N9 C13 1.349(18) . ?
N10 C28 1.33(2) . ?
N10 C24 1.347(16) . ?
N11 C23 1.300(18) . ?
N11 C19 1.392(17) . ?
N12 C18 1.312(17) . ?
N12 C14 1.35(2) . ?
N13 C29 1.34(2) . ?
N13 C33 1.357(19) . ?
N14 C34 1.293(18) . ?
N14 C38 1.364(18) . ?
N15 C43 1.334(19) . ?
N15 C39 1.371(17) . ?
C9 C10 1.34(3) . ?
C9 H9 0.9300 . ?
C10 C11 1.39(3) . ?
C10 H10 0.9300 . ?
C11 C12 1.37(3) . ?
C11 H11 0.9300 . ?
C12 C13 1.35(3) . ?
C12 H12 0.9300 . ?
C13 H13 0.9300 . ?
C14 C15 1.40(2) . ?
C14 H14 0.9300 . ?
C15 C16 1.37(2) . ?
C15 H15 0.9300 . ?
C16 C17 1.27(3) . ?
C16 H16 0.9300 . ?
C17 C18 1.41(2) . ?
C17 H17 0.9300 . ?
C18 C19 1.47(2) . ?
C19 C20 1.37(2) . ?
C20 C21 1.45(2) . ?
C20 H20 0.9300 . ?
C21 C22 1.37(2) . ?
C21 H21 0.9300 . ?
C22 C23 1.391(19) . ?
C22 H22 0.9300 . ?
C23 C24 1.52(2) . ?
C24 C25 1.39(2) . ?
C25 C26 1.35(2) . ?
C25 H25 0.9300 . ?
C26 C27 1.41(2) . ?
C26 H26 0.9300 . ?
C27 C28 1.41(2) . ?
C27 H27 0.9300 . ?
C28 H28 0.9300 . ?
C29 C30 1.33(3) . ?
C29 H29 0.9300 . ?
C30 C31 1.35(3) . ?
C30 H30 0.9300 . ?
C31 C32 1.35(3) . ?
C31 H31 0.9300 . ?
C32 C33 1.40(2) . ?
C32 H32 0.9300 . ?
C33 C34 1.48(2) . ?
C34 C35 1.45(2) . ?
C35 C36 1.38(2) . ?
C35 H35 0.9300 . ?
C36 C37 1.43(2) . ?
C36 H36 0.9300 . ?
C37 C38 1.402(19) . ?
C37 H37 0.9300 . ?
C38 C39 1.44(2) . ?
C39 C40 1.38(2) . ?
C40 C41 1.32(2) . ?
C40 H40 0.9300 . ?
C41 C42 1.45(3) . ?
C41 H41 0.9300 . ?
C42 C43 1.37(2) . ?
C42 H42 0.9300 . ?
C43 H43 0.9300 . ?
